data_1567828
loop_
_publ_author_name
'Rit, Arnab'
'Illam, Praseetha Mathoor'
'Tiwari, Chandra Shekhar'

_publ_section_title
;
 Towards New Coordination Modes of 1,2,3-Triazolylidene: Controlled by the
 Nature of 1st Metalation in a Heteroditopic Bis-NHC Ligand
;
_journal_name_full 'Chemical Science'
_journal_paper_doi 10.1039/D2SC05024B
_journal_year 2022
_chemical_formula_moiety '2(C25 H32 I Ir N5), 2(I), H2 O'
_chemical_formula_sum 'C50 H66 I4 Ir2 N10 O'
_chemical_formula_weight 1715.12
_space_group_crystal_system triclinic
_space_group_IT_number 2
_space_group_name_Hall '-P 1'
_space_group_name_H-M_alt 'P -1'
_atom_sites_solution_hydrogens mixed
_audit_creation_method SHELXL-2014/7
_audit_update_record
;
2022-05-31 deposited with the CCDC.	2022-10-21 downloaded from the CCDC.
;
_cell_angle_alpha 95.693(2)
_cell_angle_beta 98.9580(10)
_cell_angle_gamma 94.414(2)
_cell_formula_units_Z 2
_cell_length_a 10.1579(3)
_cell_length_b 12.7784(3)
_cell_length_c 22.2614(5)
_cell_measurement_reflns_used 9916
_cell_measurement_temperature 298(2)
_cell_measurement_theta_max 66.84
_cell_measurement_theta_min 3.49
_cell_volume 2827.66(13)
_computing_cell_refinement 'APEX3/SAINT (Bruker, 2016)'
_computing_data_collection 'APEX3(Bruker, 2016)'
_computing_data_reduction 'SAINT/XPREP (Bruker, 2016)'
_computing_molecular_graphics 'ORTEP3 (Farrugia, 1997) and Mercury (Bruno et al., 2002)'
_computing_publication_material 'SHELXL-2014/7 (Sheldrick, 2014)'
_computing_structure_refinement 'SHELXL-2014/7 (Sheldrick, 2014)'
_computing_structure_solution 'SHELXT-2014/4 (Sheldrick, 2014)'
_diffrn_ambient_temperature 298(2)
_diffrn_measured_fraction_theta_full 0.997
_diffrn_measured_fraction_theta_max 0.997
_diffrn_measurement_device_type 'Bruker axs kappa apex3 CMOS Diffractometer'
_diffrn_measurement_method '\w and \f scan'
_diffrn_radiation_source 'micro-focus sealed tube'
_diffrn_radiation_type CuK\a
_diffrn_radiation_wavelength 1.54178
_diffrn_reflns_av_R_equivalents 0.1045
_diffrn_reflns_av_unetI/netI 0.0599
_diffrn_reflns_Laue_measured_fraction_full 0.997
_diffrn_reflns_Laue_measured_fraction_max 0.997
_diffrn_reflns_limit_h_max 12
_diffrn_reflns_limit_h_min -12
_diffrn_reflns_limit_k_max 15
_diffrn_reflns_limit_k_min -15
_diffrn_reflns_limit_l_max 26
_diffrn_reflns_limit_l_min -26
_diffrn_reflns_number 70001
_diffrn_reflns_point_group_measured_fraction_full 0.997
_diffrn_reflns_point_group_measured_fraction_max 0.997
_diffrn_reflns_theta_full 66.957
_diffrn_reflns_theta_max 66.957
_diffrn_reflns_theta_min 3.491
_exptl_absorpt_coefficient_mu 26.465
_exptl_absorpt_correction_T_max 0.7528
_exptl_absorpt_correction_T_min 0.3397
_exptl_absorpt_correction_type multi-scan
_exptl_absorpt_process_details 'SADABS (Bruker, 2016)'
_exptl_crystal_colour orange
_exptl_crystal_density_diffrn 2.014
_exptl_crystal_description block
_exptl_crystal_F_000 1620
_exptl_crystal_size_max 0.150
_exptl_crystal_size_mid 0.150
_exptl_crystal_size_min 0.100
_refine_diff_density_max 2.548
_refine_diff_density_min -2.479
_refine_diff_density_rms 0.208
_refine_ls_extinction_method none
_refine_ls_goodness_of_fit_ref 1.032
_refine_ls_hydrogen_treatment mixed
_refine_ls_matrix_type full
_refine_ls_number_parameters 629
_refine_ls_number_reflns 10047
_refine_ls_number_restraints 110
_refine_ls_restrained_S_all 1.027
_refine_ls_R_factor_all 0.0888
_refine_ls_R_factor_gt 0.0581
_refine_ls_shift/su_max 0.001
_refine_ls_shift/su_mean 0.000
_refine_ls_structure_factor_coef Fsqd
_refine_ls_weighting_details 'w=1/[\s^2^(Fo^2^)+(0.0484P)^2^+52.0581P] where P=(Fo^2^+2Fc^2^)/3'
_refine_ls_weighting_scheme calc
_refine_ls_wR_factor_gt 0.1310
_refine_ls_wR_factor_ref 0.1456
_reflns_Friedel_coverage 0.000
_reflns_number_gt 7056
_reflns_number_total 10047
_reflns_threshold_expression 'I > 2\s(I)'
_cod_data_source_file d2sc05024b2.cif
_cod_data_source_block PR15
_cod_database_code 1567828
_shelx_shelxl_version_number 2014/7
_shelx_space_group_comment
;
The symmetry employed for this shelxl refinement is uniquely defined
by the following loop, which should always be used as a source of
symmetry information in preference to the above space-group names.
They are only intended as comments.
;
_shelx_estimated_absorpt_t_min 0.109
_shelx_estimated_absorpt_t_max 0.177

loop_
_space_group_symop_operation_xyz
'x, y, z'
'-x, -y, -z'

loop_
_atom_site_label
_atom_site_type_symbol
_atom_site_fract_x
_atom_site_fract_y
_atom_site_fract_z
_atom_site_U_iso_or_equiv
_atom_site_adp_type
_atom_site_occupancy
_atom_site_site_symmetry_order
_atom_site_calc_flag
_atom_site_refinement_flags_posn
_atom_site_refinement_flags_adp
_atom_site_refinement_flags_occupancy
_atom_site_disorder_assembly
_atom_site_disorder_group
C1 C 0.3681(11) 0.8537(9) 0.7866(5) 0.027(3) Uani 1 1 d . . . . .
C2 C 0.4181(13) 0.7898(11) 0.8312(6) 0.040(3) Uani 1 1 d . . . . .
C3 C 0.3804(14) 0.8315(13) 0.8884(6) 0.048(4) Uani 1 1 d . . . . .
C4 C 0.3112(13) 0.9193(12) 0.8786(6) 0.046(4) Uani 1 1 d . . . . .
C5 C 0.2970(13) 0.9319(10) 0.8144(7) 0.043(3) Uani 1 1 d . . . . .
C6 C 0.2423(17) 1.0238(13) 0.7854(10) 0.085(7) Uani 1 1 d . . . . .
H6A H 0.1989 1.0644 0.8139 0.127 Uiso 1 1 calc R U . . .
H6B H 0.3141 1.0675 0.7745 0.127 Uiso 1 1 calc R U . . .
H6C H 0.1788 0.9985 0.7493 0.127 Uiso 1 1 calc R U . . .
C7 C 0.2780(19) 0.9976(16) 0.9273(9) 0.103(8) Uani 1 1 d . . . . .
H7A H 0.2297 1.0509 0.9086 0.155 Uiso 1 1 calc R U . . .
H7B H 0.2238 0.9621 0.9522 0.155 Uiso 1 1 calc R U . . .
H7C H 0.3592 1.0300 0.9524 0.155 Uiso 1 1 calc R U . . .
C8 C 0.4203(19) 0.7915(19) 0.9485(7) 0.101(8) Uani 1 1 d . . . . .
H8A H 0.4670 0.7297 0.9428 0.152 Uiso 1 1 calc R U . . .
H8B H 0.4778 0.8452 0.9756 0.152 Uiso 1 1 calc R U . . .
H8C H 0.3418 0.7739 0.9659 0.152 Uiso 1 1 calc R U . . .
C9 C 0.4996(14) 0.6995(13) 0.8250(10) 0.078(6) Uani 1 1 d . . . . .
H9A H 0.5182 0.6718 0.8637 0.116 Uiso 1 1 calc R U . . .
H9B H 0.4512 0.6454 0.7949 0.116 Uiso 1 1 calc R U . . .
H9C H 0.5822 0.7227 0.8125 0.116 Uiso 1 1 calc R U . . .
C10 C 0.3996(16) 0.8491(14) 0.7226(6) 0.062(5) Uani 1 1 d . . . . .
H10A H 0.3532 0.9006 0.7012 0.093 Uiso 1 1 calc R U . . .
H10B H 0.4943 0.8639 0.7243 0.093 Uiso 1 1 calc R U . . .
H10C H 0.3713 0.7799 0.7015 0.093 Uiso 1 1 calc R U . . .
C11 C -0.0002(12) 0.8045(9) 0.7989(5) 0.032(3) Uani 1 1 d . . . . .
C12 C -0.2106(14) 0.8539(11) 0.7863(6) 0.046(3) Uani 1 1 d . . . . .
H12 H -0.2858 0.8872 0.7934 0.055 Uiso 1 1 calc R U . . .
C13 C -0.2002(13) 0.7882(12) 0.7369(6) 0.045(3) Uani 1 1 d . . . . .
H13 H -0.2672 0.7675 0.7034 0.054 Uiso 1 1 calc R U . . .
C14 C -0.0068(11) 0.6872(9) 0.7100(5) 0.028(3) Uani 1 1 d . . . . .
C15 C 0.1283(12) 0.6832(9) 0.7364(5) 0.029(3) Uani 1 1 d . . . . .
C16 C 0.1998(13) 0.6163(9) 0.7046(5) 0.035(3) Uani 1 1 d . . . . .
H16 H 0.2884 0.6087 0.7205 0.042 Uiso 1 1 calc R U . . .
C17 C 0.1417(14) 0.5604(10) 0.6496(6) 0.038(3) Uani 1 1 d . . . . .
C18 C 0.0076(14) 0.5628(11) 0.6247(6) 0.046(4) Uani 1 1 d . . . . .
H18 H -0.0302 0.5224 0.5882 0.056 Uiso 1 1 calc R U . . .
C19 C -0.0670(14) 0.6277(11) 0.6565(5) 0.041(3) Uani 1 1 d . . . . .
H19 H -0.1572 0.6312 0.6417 0.049 Uiso 1 1 calc R U . . .
C22 C 0.531(2) 0.393(2) 0.6147(12) 0.088(8) Uani 0.70(2) 1 d D U P A 1
H22A H 0.5542 0.3982 0.6590 0.105 Uiso 0.70(2) 1 calc R U P A 1
H22B H 0.5329 0.3196 0.5984 0.105 Uiso 0.70(2) 1 calc R U P A 1
C23 C 0.629(3) 0.462(3) 0.5892(15) 0.106(10) Uani 0.70(2) 1 d D U P A 1
H23A H 0.7173 0.4416 0.6000 0.159 Uiso 0.70(2) 1 calc R U P A 1
H23B H 0.6050 0.4563 0.5454 0.159 Uiso 0.70(2) 1 calc R U P A 1
H23C H 0.6262 0.5345 0.6057 0.159 Uiso 0.70(2) 1 calc R U P A 1
C22' C 0.533(3) 0.449(7) 0.585(2) 0.089(11) Uani 0.30(2) 1 d D U P A 2
H22C H 0.5403 0.5052 0.5591 0.106 Uiso 0.30(2) 1 calc R U P A 2
H22D H 0.5628 0.3858 0.5656 0.106 Uiso 0.30(2) 1 calc R U P A 2
C23' C 0.618(4) 0.481(6) 0.648(3) 0.097(13) Uani 0.30(2) 1 d D U P A 2
H23D H 0.7100 0.4954 0.6436 0.146 Uiso 0.30(2) 1 calc R U P A 2
H23E H 0.5873 0.5440 0.6667 0.146 Uiso 0.30(2) 1 calc R U P A 2
H23F H 0.6097 0.4254 0.6732 0.146 Uiso 0.30(2) 1 calc R U P A 2
C24 C -0.0631(13) 0.9128(13) 0.8868(7) 0.057(4) Uani 1 1 d . . . . .
H24A H -0.0848 0.9854 0.8867 0.069 Uiso 1 1 calc R U . . .
H24B H 0.0312 0.9139 0.9032 0.069 Uiso 1 1 calc R U . . .
C25 C -0.145(2) 0.8575(17) 0.9285(8) 0.093(7) Uani 1 1 d . . . . .
H25A H -0.1252 0.8943 0.9691 0.139 Uiso 1 1 calc R U . . .
H25B H -0.2386 0.8575 0.9130 0.139 Uiso 1 1 calc R U . . .
H25C H -0.1226 0.7860 0.9296 0.139 Uiso 1 1 calc R U . . .
C26 C 0.8086(12) 0.4354(9) 0.8279(6) 0.034(3) Uani 1 1 d . . . . .
C27 C 0.8248(11) 0.4089(9) 0.8905(5) 0.029(3) Uani 1 1 d . . . . .
C28 C 0.8888(13) 0.3167(11) 0.8911(5) 0.038(3) Uani 1 1 d . . . . .
C29 C 0.9209(12) 0.2863(10) 0.8309(5) 0.032(3) Uani 1 1 d . . . . .
C30 C 0.8739(11) 0.3626(9) 0.7930(5) 0.027(3) Uani 1 1 d . . . . .
C31 C 0.9013(15) 0.3730(12) 0.7289(6) 0.051(4) Uani 1 1 d . . . . .
H31A H 0.8578 0.4312 0.7134 0.076 Uiso 1 1 calc R U . . .
H31B H 0.9960 0.3853 0.7297 0.076 Uiso 1 1 calc R U . . .
H31C H 0.8675 0.3091 0.7029 0.076 Uiso 1 1 calc R U . . .
C32 C 1.0018(14) 0.1993(11) 0.8149(7) 0.053(4) Uani 1 1 d . . . . .
H32A H 1.0197 0.1593 0.8491 0.079 Uiso 1 1 calc R U . . .
H32B H 0.9534 0.1539 0.7803 0.079 Uiso 1 1 calc R U . . .
H32C H 1.0848 0.2281 0.8050 0.079 Uiso 1 1 calc R U . . .
C33 C 0.9332(17) 0.2622(14) 0.9456(7) 0.065(5) Uani 1 1 d . . . . .
H33A H 0.9747 0.2003 0.9333 0.098 Uiso 1 1 calc R U . . .
H33B H 0.9964 0.3089 0.9746 0.098 Uiso 1 1 calc R U . . .
H33C H 0.8572 0.2420 0.9640 0.098 Uiso 1 1 calc R U . . .
C34 C 0.7963(16) 0.4759(14) 0.9434(7) 0.069(5) Uani 1 1 d . . . . .
H34A H 0.7510 0.5345 0.9296 0.104 Uiso 1 1 calc R U . . .
H34B H 0.7405 0.4354 0.9654 0.104 Uiso 1 1 calc R U . . .
H34C H 0.8788 0.5017 0.9698 0.104 Uiso 1 1 calc R U . . .
C35 C 0.7527(15) 0.5344(11) 0.8076(8) 0.054(4) Uani 1 1 d . . . . .
H35A H 0.7139 0.5691 0.8399 0.081 Uiso 1 1 calc R U . . .
H35B H 0.8234 0.5809 0.7980 0.081 Uiso 1 1 calc R U . . .
H35C H 0.6853 0.5163 0.7720 0.081 Uiso 1 1 calc R U . . .
C36 C 0.5085(12) 0.3128(10) 0.8062(5) 0.031(3) Uani 1 1 d . . . . .
C37 C 0.3028(13) 0.3075(12) 0.7471(6) 0.047(4) Uani 1 1 d . . . . .
H37 H 0.2332 0.2907 0.7143 0.056 Uiso 1 1 calc R U . . .
C38 C 0.2997(13) 0.3661(12) 0.7986(6) 0.047(4) Uani 1 1 d . . . . .
H38 H 0.2269 0.3998 0.8087 0.056 Uiso 1 1 calc R U . . .
C39 C 0.4942(12) 0.2117(11) 0.7126(5) 0.036(3) Uani 1 1 d . U . . .
C40 C 0.6286(11) 0.2003(9) 0.7354(5) 0.024(2) Uani 1 1 d . U . . .
C41 C 0.6967(12) 0.1391(10) 0.6982(5) 0.032(3) Uani 1 1 d . U . . .
H41 H 0.7856 0.1285 0.7116 0.038 Uiso 1 1 calc R U . . .
C42 C 0.6326(13) 0.0930(11) 0.6405(5) 0.038(3) Uani 1 1 d . U . . .
C43 C 0.4986(14) 0.1027(13) 0.6196(6) 0.054(4) Uani 1 1 d . U . . .
H43 H 0.4573 0.0690 0.5817 0.065 Uiso 1 1 calc R U . . .
C44 C 0.4277(15) 0.1625(13) 0.6554(6) 0.057(4) Uani 1 1 d . U . . .
H44 H 0.3379 0.1703 0.6422 0.068 Uiso 1 1 calc R U . . .
C45 C 0.6956(13) 0.0390(11) 0.5388(5) 0.042(3) Uani 1 1 d . . . . .
H45 H 0.6419 0.0793 0.5144 0.050 Uiso 1 1 calc R U . . .
C46 C 0.7812(14) -0.0306(11) 0.5207(5) 0.042(3) Uani 1 1 d . . . . .
H46 H 0.7989 -0.0477 0.4813 0.050 Uiso 1 1 calc R U . . .
C47 C 0.9245(18) -0.1527(14) 0.5778(7) 0.066(5) Uani 1 1 d . . . . .
H47A H 0.8833 -0.2090 0.5968 0.079 Uiso 1 1 calc R U . . .
H47B H 0.9366 -0.1815 0.5373 0.079 Uiso 1 1 calc R U . . .
C48 C 1.0556(19) -0.1163(17) 0.6141(11) 0.099(7) Uani 1 1 d . . . . .
H48A H 1.1102 -0.1742 0.6164 0.148 Uiso 1 1 calc R U . . .
H48B H 1.0980 -0.0615 0.5951 0.148 Uiso 1 1 calc R U . . .
H48C H 1.0446 -0.0890 0.6546 0.148 Uiso 1 1 calc R U . . .
C49 C 0.4515(13) 0.4106(13) 0.8992(6) 0.052(4) Uani 1 1 d . . . . .
H49A H 0.4376 0.4850 0.9029 0.062 Uiso 1 1 calc R U . . .
H49B H 0.5447 0.4044 0.9151 0.062 Uiso 1 1 calc R U . . .
C50 C 0.365(2) 0.3544(17) 0.9373(7) 0.096(7) Uani 1 1 d . . . . .
H50A H 0.3868 0.3850 0.9792 0.144 Uiso 1 1 calc R U . . .
H50B H 0.2722 0.3616 0.9223 0.144 Uiso 1 1 calc R U . . .
H50C H 0.3794 0.2809 0.9346 0.144 Uiso 1 1 calc R U . . .
N1 N 0.3949(17) 0.4295(14) 0.5962(7) 0.093(5) Uani 1 1 d D U . . .
N2 N 0.3485(17) 0.4891(14) 0.6390(7) 0.090(5) Uani 1 1 d . U . . .
N3 N 0.2234(14) 0.4977(9) 0.6163(5) 0.054(3) Uani 1 1 d . U . . .
C20 C 0.191(2) 0.4415(14) 0.5603(8) 0.078(5) Uani 1 1 d . U . . .
H20 H 0.1081 0.4329 0.5353 0.093 Uiso 1 1 calc R U . . .
C21 C 0.301(2) 0.4014(15) 0.5481(9) 0.080(5) Uani 1 1 d . U . . .
H21 H 0.3105 0.3608 0.5122 0.096 Uiso 1 1 calc R U . . .
N4 N -0.0726(9) 0.7572(8) 0.7446(4) 0.031(2) Uani 1 1 d . . . . .
N5 N -0.0867(10) 0.8628(9) 0.8253(5) 0.039(3) Uani 1 1 d . . . . .
N6 N 0.8340(12) -0.0687(10) 0.5719(5) 0.050(3) Uani 1 1 d . . . . .
N7 N 0.7862(13) -0.0304(9) 0.6215(5) 0.046(3) Uani 1 1 d . . . . .
N8 N 0.7059(10) 0.0366(9) 0.6000(4) 0.035(3) Uani 1 1 d . . . . .
N9 N 0.4312(10) 0.2756(9) 0.7516(4) 0.036(3) Uani 1 1 d . . . . .
N10 N 0.4242(10) 0.3692(8) 0.8358(4) 0.035(2) Uani 1 1 d . . . . .
I1 I 0.12772(9) 0.61253(7) 0.87584(4) 0.0413(2) Uani 1 1 d . . . . .
I2 I 0.62249(9) 0.10541(7) 0.86869(4) 0.0420(2) Uani 1 1 d . . . . .
I3 I 0.50356(13) -0.24219(10) 0.56334(5) 0.0731(4) Uani 1 1 d . . . . .
I4 I -0.03831(10) 0.80568(9) 0.39927(4) 0.0625(3) Uani 1 1 d . . . . .
Ir1 Ir 0.19310(5) 0.77854(4) 0.81730(2) 0.02418(14) Uani 1 1 d . . . . .
Ir2 Ir 0.69898(5) 0.28068(4) 0.82037(2) 0.02215(14) Uani 1 1 d . . . . .
O1 O 0.145(2) 0.6467(14) 0.4955(10) 0.139(7) Uani 1 1 d D . . . .
H1A H 0.20(2) 0.678(16) 0.526(8) 0.167 Uiso 1 1 d D U . . .
H1B H 0.12(3) 0.693(13) 0.473(9) 0.167 Uiso 1 1 d D U . . .

loop_
_atom_site_aniso_label
_atom_site_aniso_U_11
_atom_site_aniso_U_22
_atom_site_aniso_U_33
_atom_site_aniso_U_23
_atom_site_aniso_U_13
_atom_site_aniso_U_12
C1 0.024(6) 0.032(7) 0.025(6) -0.004(5) 0.010(5) -0.006(5)
C2 0.026(7) 0.047(8) 0.044(7) 0.004(6) 0.000(6) -0.002(6)
C3 0.031(8) 0.071(11) 0.036(7) 0.001(7) -0.004(6) -0.018(8)
C4 0.026(7) 0.060(10) 0.043(8) -0.033(7) 0.010(6) -0.018(7)
C5 0.030(7) 0.022(7) 0.077(10) 0.003(7) 0.011(7) -0.003(6)
C6 0.048(10) 0.041(10) 0.16(2) 0.035(11) -0.008(11) 0.004(8)
C7 0.071(13) 0.105(15) 0.118(16) -0.081(13) 0.050(12) -0.045(11)
C8 0.076(13) 0.17(2) 0.041(9) 0.038(12) -0.027(9) -0.050(14)
C9 0.020(8) 0.053(10) 0.158(19) 0.014(11) 0.006(9) 0.006(7)
C10 0.056(10) 0.089(13) 0.044(8) 0.009(8) 0.023(7) -0.013(9)
C11 0.034(7) 0.029(7) 0.034(6) 0.004(5) 0.009(5) -0.002(6)
C12 0.032(8) 0.054(9) 0.054(8) 0.005(7) 0.010(6) 0.014(7)
C13 0.025(7) 0.065(10) 0.043(7) 0.006(7) 0.001(6) -0.001(7)
C14 0.026(6) 0.029(7) 0.026(6) 0.005(5) 0.000(5) -0.006(5)
C15 0.034(7) 0.032(7) 0.022(5) 0.000(5) 0.010(5) 0.000(5)
C16 0.045(8) 0.028(7) 0.030(6) -0.001(5) 0.013(6) -0.012(6)
C17 0.045(8) 0.037(7) 0.034(7) 0.001(6) 0.016(6) -0.006(6)
C18 0.054(9) 0.053(9) 0.026(6) -0.013(6) 0.008(6) -0.015(7)
C19 0.041(8) 0.049(8) 0.028(6) 0.008(6) -0.001(6) -0.009(7)
C22 0.094(18) 0.12(2) 0.061(15) 0.020(13) 0.046(14) 0.012(16)
C23 0.077(19) 0.14(2) 0.103(19) 0.006(18) 0.017(17) -0.003(18)
C22' 0.08(2) 0.12(3) 0.08(2) 0.014(18) 0.04(2) 0.00(2)
C23' 0.08(2) 0.13(3) 0.08(2) 0.02(2) 0.02(2) 0.02(2)
C24 0.021(7) 0.076(11) 0.068(10) -0.034(9) 0.012(7) 0.010(7)
C25 0.118(18) 0.116(17) 0.048(10) -0.001(11) 0.023(11) 0.030(14)
C26 0.030(7) 0.018(6) 0.051(7) -0.003(5) 0.004(6) -0.005(5)
C27 0.027(6) 0.031(7) 0.021(5) -0.018(5) -0.003(5) -0.006(5)
C28 0.039(8) 0.044(8) 0.025(6) 0.001(6) -0.008(5) -0.004(6)
C29 0.028(7) 0.030(7) 0.033(6) -0.008(5) 0.000(5) -0.007(5)
C30 0.021(6) 0.036(7) 0.023(5) -0.002(5) 0.007(5) -0.003(5)
C31 0.049(9) 0.068(10) 0.040(7) 0.009(7) 0.022(7) -0.008(8)
C32 0.038(8) 0.038(8) 0.075(10) -0.004(7) -0.006(7) 0.003(7)
C33 0.059(11) 0.089(13) 0.042(8) 0.015(8) -0.012(7) 0.006(9)
C34 0.052(10) 0.091(13) 0.056(9) -0.033(9) 0.015(8) -0.002(9)
C35 0.043(9) 0.035(8) 0.082(11) 0.008(8) 0.004(8) 0.001(7)
C36 0.035(7) 0.036(7) 0.018(5) -0.006(5) 0.006(5) -0.007(6)
C37 0.029(7) 0.078(11) 0.031(7) -0.006(7) 0.001(6) 0.005(7)
C38 0.024(7) 0.071(10) 0.046(8) -0.001(7) 0.013(6) 0.010(7)
C39 0.024(4) 0.057(7) 0.023(4) -0.008(4) 0.003(3) 0.007(4)
C40 0.022(4) 0.027(5) 0.022(4) -0.003(4) 0.005(3) -0.001(4)
C41 0.025(5) 0.041(6) 0.025(4) -0.011(4) 0.002(3) 0.004(4)
C42 0.034(5) 0.049(7) 0.026(4) -0.012(4) 0.001(3) -0.002(4)
C43 0.037(5) 0.088(10) 0.028(5) -0.028(6) -0.004(4) 0.008(5)
C44 0.039(5) 0.093(10) 0.031(5) -0.025(6) -0.004(4) 0.014(5)
C45 0.043(8) 0.058(9) 0.019(6) -0.008(6) -0.001(5) -0.001(7)
C46 0.052(9) 0.055(9) 0.018(6) -0.003(6) 0.008(6) 0.003(7)
C47 0.080(13) 0.070(11) 0.052(9) 0.004(8) 0.013(9) 0.034(10)
C48 0.055(12) 0.098(16) 0.14(2) 0.027(14) -0.007(13) 0.022(11)
C49 0.024(7) 0.087(11) 0.037(7) -0.028(7) 0.005(6) 0.004(7)
C50 0.13(2) 0.113(17) 0.037(9) 0.001(10) 0.020(11) -0.013(15)
N1 0.089(7) 0.108(11) 0.079(7) -0.037(7) 0.039(5) 0.006(7)
N2 0.077(6) 0.113(11) 0.074(6) -0.039(7) 0.029(5) 0.011(6)
N3 0.070(6) 0.046(6) 0.050(5) -0.012(5) 0.037(5) -0.010(5)
C20 0.090(7) 0.082(11) 0.057(6) -0.030(6) 0.030(5) 0.000(7)
C21 0.092(8) 0.076(11) 0.072(7) -0.023(7) 0.040(5) -0.002(7)
N4 0.019(5) 0.040(6) 0.031(5) 0.003(5) -0.005(4) -0.003(5)
N5 0.027(6) 0.045(7) 0.045(6) -0.001(5) 0.006(5) 0.008(5)
N6 0.050(8) 0.061(8) 0.036(6) -0.007(6) 0.010(5) 0.003(6)
N7 0.060(8) 0.049(7) 0.028(5) -0.005(5) 0.012(5) 0.005(6)
N8 0.027(6) 0.050(7) 0.026(5) -0.014(5) 0.006(4) 0.002(5)
N9 0.028(6) 0.054(7) 0.024(5) -0.004(5) 0.001(4) 0.009(5)
N10 0.022(5) 0.050(7) 0.032(5) -0.008(5) 0.007(4) 0.010(5)
I1 0.0487(5) 0.0394(5) 0.0372(4) 0.0091(4) 0.0111(4) -0.0020(4)
I2 0.0421(5) 0.0359(5) 0.0479(5) 0.0071(4) 0.0109(4) -0.0069(4)
I3 0.0917(9) 0.0756(8) 0.0507(6) -0.0136(5) 0.0199(6) 0.0105(7)
I4 0.0444(6) 0.0858(8) 0.0496(5) -0.0210(5) 0.0031(4) 0.0030(5)
Ir1 0.0221(3) 0.0263(3) 0.0232(2) -0.0029(2) 0.00532(19) -0.0002(2)
Ir2 0.0198(3) 0.0277(3) 0.0172(2) -0.00456(19) 0.00341(18) -0.0008(2)
O1 0.133(17) 0.128(15) 0.140(17) 0.037(13) -0.026(12) -0.020(13)

loop_
_atom_type_symbol
_atom_type_description
_atom_type_scat_dispersion_real
_atom_type_scat_dispersion_imag
_atom_type_scat_source
C C 0.0181 0.0091 'International Tables Vol C Tables 4.2.6.8 and 6.1.1.4'
H H 0.0000 0.0000 'International Tables Vol C Tables 4.2.6.8 and 6.1.1.4'
N N 0.0311 0.0180 'International Tables Vol C Tables 4.2.6.8 and 6.1.1.4'
I I -0.3257 6.8362 'International Tables Vol C Tables 4.2.6.8 and 6.1.1.4'
Ir Ir -4.7710 6.5667 'International Tables Vol C Tables 4.2.6.8 and 6.1.1.4'
O O 0.0492 0.0322 'International Tables Vol C Tables 4.2.6.8 and 6.1.1.4'

loop_
_geom_angle_atom_site_label_1
_geom_angle_atom_site_label_2
_geom_angle_atom_site_label_3
_geom_angle
_geom_angle_site_symmetry_1
_geom_angle_site_symmetry_3
_geom_angle_publ_flag
C2 C1 C5 108.6(11) . . ?
C2 C1 C10 125.5(12) . . ?
C5 C1 C10 125.5(13) . . ?
C2 C1 Ir1 73.8(7) . . ?
C5 C1 Ir1 70.0(7) . . ?
C10 C1 Ir1 128.1(9) . . ?
C1 C2 C3 107.1(12) . . ?
C1 C2 C9 129.0(14) . . ?
C3 C2 C9 123.8(14) . . ?
C1 C2 Ir1 69.3(7) . . ?
C3 C2 Ir1 72.8(7) . . ?
C9 C2 Ir1 125.3(10) . . ?
C4 C3 C2 108.8(12) . . ?
C4 C3 C8 126.0(16) . . ?
C2 C3 C8 125.0(17) . . ?
C4 C3 Ir1 72.1(7) . . ?
C2 C3 Ir1 69.9(7) . . ?
C8 C3 Ir1 127.9(10) . . ?
C3 C4 C5 107.9(12) . . ?
C3 C4 C7 125.8(16) . . ?
C5 C4 C7 125.5(17) . . ?
C3 C4 Ir1 72.5(7) . . ?
C5 C4 Ir1 66.7(6) . . ?
C7 C4 Ir1 133.9(10) . . ?
C1 C5 C4 107.4(12) . . ?
C1 C5 C6 126.1(15) . . ?
C4 C5 C6 125.3(15) . . ?
C1 C5 Ir1 71.8(7) . . ?
C4 C5 Ir1 75.6(8) . . ?
C6 C5 Ir1 127.6(10) . . ?
C5 C6 H6A 109.5 . . ?
C5 C6 H6B 109.5 . . ?
H6A C6 H6B 109.5 . . ?
C5 C6 H6C 109.5 . . ?
H6A C6 H6C 109.5 . . ?
H6B C6 H6C 109.5 . . ?
C4 C7 H7A 109.5 . . ?
C4 C7 H7B 109.5 . . ?
H7A C7 H7B 109.5 . . ?
C4 C7 H7C 109.5 . . ?
H7A C7 H7C 109.5 . . ?
H7B C7 H7C 109.5 . . ?
C3 C8 H8A 109.5 . . ?
C3 C8 H8B 109.5 . . ?
H8A C8 H8B 109.5 . . ?
C3 C8 H8C 109.5 . . ?
H8A C8 H8C 109.5 . . ?
H8B C8 H8C 109.5 . . ?
C2 C9 H9A 109.5 . . ?
C2 C9 H9B 109.5 . . ?
H9A C9 H9B 109.5 . . ?
C2 C9 H9C 109.5 . . ?
H9A C9 H9C 109.5 . . ?
H9B C9 H9C 109.5 . . ?
C1 C10 H10A 109.5 . . ?
C1 C10 H10B 109.5 . . ?
H10A C10 H10B 109.5 . . ?
C1 C10 H10C 109.5 . . ?
H10A C10 H10C 109.5 . . ?
H10B C10 H10C 109.5 . . ?
N5 C11 N4 105.2(10) . . ?
N5 C11 Ir1 137.3(9) . . ?
N4 C11 Ir1 117.5(9) . . ?
C13 C12 N5 107.1(12) . . ?
C13 C12 H12 126.4 . . ?
N5 C12 H12 126.4 . . ?
C12 C13 N4 107.6(12) . . ?
C12 C13 H13 126.2 . . ?
N4 C13 H13 126.2 . . ?
C19 C14 N4 123.9(11) . . ?
C19 C14 C15 123.5(12) . . ?
N4 C14 C15 112.6(9) . . ?
C16 C15 C14 115.9(10) . . ?
C16 C15 Ir1 128.3(9) . . ?
C14 C15 Ir1 115.8(8) . . ?
C15 C16 C17 120.7(13) . . ?
C15 C16 H16 119.6 . . ?
C17 C16 H16 119.6 . . ?
C16 C17 C18 122.9(12) . . ?
C16 C17 N3 118.5(13) . . ?
C18 C17 N3 118.6(12) . . ?
C19 C18 C17 117.3(11) . . ?
C19 C18 H18 121.3 . . ?
C17 C18 H18 121.3 . . ?
C14 C19 C18 119.5(12) . . ?
C14 C19 H19 120.2 . . ?
C18 C19 H19 120.2 . . ?
C23 C22 N1 106.8(19) . . ?
C23 C22 H22A 110.4 . . ?
N1 C22 H22A 110.4 . . ?
C23 C22 H22B 110.4 . . ?
N1 C22 H22B 110.4 . . ?
H22A C22 H22B 108.6 . . ?
C22 C23 H23A 109.5 . . ?
C22 C23 H23B 109.5 . . ?
H23A C23 H23B 109.5 . . ?
C22 C23 H23C 109.5 . . ?
H23A C23 H23C 109.5 . . ?
H23B C23 H23C 109.5 . . ?
N1 C22' C23' 106(2) . . ?
N1 C22' H22C 110.6 . . ?
C23' C22' H22C 110.6 . . ?
N1 C22' H22D 110.6 . . ?
C23' C22' H22D 110.6 . . ?
H22C C22' H22D 108.7 . . ?
C22' C23' H23D 109.5 . . ?
C22' C23' H23E 109.5 . . ?
H23D C23' H23E 109.5 . . ?
C22' C23' H23F 109.5 . . ?
H23D C23' H23F 109.5 . . ?
H23E C23' H23F 109.5 . . ?
N5 C24 C25 113.1(13) . . ?
N5 C24 H24A 109.0 . . ?
C25 C24 H24A 109.0 . . ?
N5 C24 H24B 109.0 . . ?
C25 C24 H24B 109.0 . . ?
H24A C24 H24B 107.8 . . ?
C24 C25 H25A 109.5 . . ?
C24 C25 H25B 109.5 . . ?
H25A C25 H25B 109.5 . . ?
C24 C25 H25C 109.5 . . ?
H25A C25 H25C 109.5 . . ?
H25B C25 H25C 109.5 . . ?
C30 C26 C27 108.4(11) . . ?
C30 C26 C35 126.5(12) . . ?
C27 C26 C35 124.4(12) . . ?
C30 C26 Ir2 71.8(6) . . ?
C27 C26 Ir2 76.0(7) . . ?
C35 C26 Ir2 126.2(9) . . ?
C28 C27 C26 106.6(10) . . ?
C28 C27 C34 127.3(12) . . ?
C26 C27 C34 125.5(13) . . ?
C28 C27 Ir2 71.3(6) . . ?
C26 C27 Ir2 66.2(6) . . ?
C34 C27 Ir2 133.8(9) . . ?
C27 C28 C29 109.7(11) . . ?
C27 C28 C33 126.4(12) . . ?
C29 C28 C33 123.5(13) . . ?
C27 C28 Ir2 73.4(7) . . ?
C29 C28 Ir2 69.3(6) . . ?
C33 C28 Ir2 128.9(10) . . ?
C30 C29 C28 106.9(11) . . ?
C30 C29 C32 126.9(12) . . ?
C28 C29 C32 125.8(12) . . ?
C30 C29 Ir2 70.1(7) . . ?
C28 C29 Ir2 73.1(7) . . ?
C32 C29 Ir2 127.4(8) . . ?
C29 C30 C26 108.1(10) . . ?
C29 C30 C31 126.2(11) . . ?
C26 C30 C31 125.3(12) . . ?
C29 C30 Ir2 72.6(7) . . ?
C26 C30 Ir2 70.2(6) . . ?
C31 C30 Ir2 128.0(8) . . ?
C30 C31 H31A 109.5 . . ?
C30 C31 H31B 109.5 . . ?
H31A C31 H31B 109.5 . . ?
C30 C31 H31C 109.5 . . ?
H31A C31 H31C 109.5 . . ?
H31B C31 H31C 109.5 . . ?
C29 C32 H32A 109.5 . . ?
C29 C32 H32B 109.5 . . ?
H32A C32 H32B 109.5 . . ?
C29 C32 H32C 109.5 . . ?
H32A C32 H32C 109.5 . . ?
H32B C32 H32C 109.5 . . ?
C28 C33 H33A 109.5 . . ?
C28 C33 H33B 109.5 . . ?
H33A C33 H33B 109.5 . . ?
C28 C33 H33C 109.5 . . ?
H33A C33 H33C 109.5 . . ?
H33B C33 H33C 109.5 . . ?
C27 C34 H34A 109.5 . . ?
C27 C34 H34B 109.5 . . ?
H34A C34 H34B 109.5 . . ?
C27 C34 H34C 109.5 . . ?
H34A C34 H34C 109.5 . . ?
H34B C34 H34C 109.5 . . ?
C26 C35 H35A 109.5 . . ?
C26 C35 H35B 109.5 . . ?
H35A C35 H35B 109.5 . . ?
C26 C35 H35C 109.5 . . ?
H35A C35 H35C 109.5 . . ?
H35B C35 H35C 109.5 . . ?
N9 C36 N10 103.1(10) . . ?
N9 C36 Ir2 118.4(8) . . ?
N10 C36 Ir2 138.3(8) . . ?
C38 C37 N9 105.9(11) . . ?
C38 C37 H37 127.0 . . ?
N9 C37 H37 127.0 . . ?
C37 C38 N10 108.5(12) . . ?
C37 C38 H38 125.8 . . ?
N10 C38 H38 125.8 . . ?
N9 C39 C40 114.4(10) . . ?
N9 C39 C44 122.5(11) . . ?
C40 C39 C44 123.1(11) . . ?
C41 C40 C39 116.9(10) . . ?
C41 C40 Ir2 128.5(8) . . ?
C39 C40 Ir2 114.6(8) . . ?
C40 C41 C42 120.2(11) . . ?
C40 C41 H41 119.9 . . ?
C42 C41 H41 119.9 . . ?
C43 C42 C41 121.9(12) . . ?
C43 C42 N8 117.8(10) . . ?
C41 C42 N8 120.3(11) . . ?
C44 C43 C42 119.5(11) . . ?
C44 C43 H43 120.3 . . ?
C42 C43 H43 120.3 . . ?
C43 C44 C39 118.3(13) . . ?
C43 C44 H44 120.8 . . ?
C39 C44 H44 120.8 . . ?
N8 C45 C46 105.1(12) . . ?
N8 C45 H45 127.5 . . ?
C46 C45 H45 127.5 . . ?
N6 C46 C45 104.9(11) . . ?
N6 C46 H46 127.6 . . ?
C45 C46 H46 127.6 . . ?
C48 C47 N6 113.2(15) . . ?
C48 C47 H47A 108.9 . . ?
N6 C47 H47A 108.9 . . ?
C48 C47 H47B 108.9 . . ?
N6 C47 H47B 108.9 . . ?
H47A C47 H47B 107.8 . . ?
C47 C48 H48A 109.5 . . ?
C47 C48 H48B 109.5 . . ?
H48A C48 H48B 109.5 . . ?
C47 C48 H48C 109.5 . . ?
H48A C48 H48C 109.5 . . ?
H48B C48 H48C 109.5 . . ?
N10 C49 C50 112.8(12) . . ?
N10 C49 H49A 109.0 . . ?
C50 C49 H49A 109.0 . . ?
N10 C49 H49B 109.0 . . ?
C50 C49 H49B 109.0 . . ?
H49A C49 H49B 107.8 . . ?
C49 C50 H50A 109.5 . . ?
C49 C50 H50B 109.5 . . ?
H50A C50 H50B 109.5 . . ?
C49 C50 H50C 109.5 . . ?
H50A C50 H50C 109.5 . . ?
H50B C50 H50C 109.5 . . ?
C21 N1 N2 110.9(17) . . ?
C21 N1 C22' 117(2) . . ?
N2 N1 C22' 121(3) . . ?
C21 N1 C22 132.1(18) . . ?
N2 N1 C22 116.1(18) . . ?
N3 N2 N1 105.3(14) . . ?
N2 N3 C20 109.8(14) . . ?
N2 N3 C17 120.9(12) . . ?
C20 N3 C17 129.3(15) . . ?
C21 C20 N3 106.8(18) . . ?
C21 C20 H20 126.6 . . ?
N3 C20 H20 126.6 . . ?
C20 C21 N1 107.1(16) . . ?
C20 C21 H21 126.5 . . ?
N1 C21 H21 126.5 . . ?
C11 N4 C13 110.4(11) . . ?
C11 N4 C14 116.2(10) . . ?
C13 N4 C14 133.4(10) . . ?
C11 N5 C12 109.6(11) . . ?
C11 N5 C24 125.5(11) . . ?
C12 N5 C24 124.3(11) . . ?
C46 N6 N7 113.5(12) . . ?
C46 N6 C47 127.6(12) . . ?
N7 N6 C47 118.6(12) . . ?
N8 N7 N6 102.7(10) . . ?
N7 N8 C45 113.7(11) . . ?
N7 N8 C42 119.0(10) . . ?
C45 N8 C42 127.1(12) . . ?
C36 N9 C37 112.3(10) . . ?
C36 N9 C39 114.6(10) . . ?
C37 N9 C39 133.1(10) . . ?
C36 N10 C38 110.2(10) . . ?
C36 N10 C49 124.8(10) . . ?
C38 N10 C49 124.3(10) . . ?
C11 Ir1 C15 77.7(5) . . ?
C11 Ir1 C5 103.3(5) . . ?
C15 Ir1 C5 118.6(5) . . ?
C11 Ir1 C1 130.1(5) . . ?
C15 Ir1 C1 94.8(4) . . ?
C5 Ir1 C1 38.2(5) . . ?
C11 Ir1 C2 165.8(5) . . ?
C15 Ir1 C2 106.0(5) . . ?
C5 Ir1 C2 62.7(5) . . ?
C1 Ir1 C2 36.9(5) . . ?
C11 Ir1 C4 109.9(5) . . ?
C15 Ir1 C4 155.5(5) . . ?
C5 Ir1 C4 37.7(5) . . ?
C1 Ir1 C4 62.2(4) . . ?
C2 Ir1 C4 61.2(5) . . ?
C11 Ir1 C3 140.3(5) . . ?
C15 Ir1 C3 142.0(5) . . ?
C5 Ir1 C3 61.8(6) . . ?
C1 Ir1 C3 61.7(5) . . ?
C2 Ir1 C3 37.3(5) . . ?
C4 Ir1 C3 35.3(5) . . ?
C11 Ir1 I1 90.1(3) . . ?
C15 Ir1 I1 87.6(3) . . ?
C5 Ir1 I1 152.3(4) . . ?
C1 Ir1 I1 139.3(3) . . ?
C2 Ir1 I1 103.6(4) . . ?
C4 Ir1 I1 115.0(4) . . ?
C3 Ir1 I1 92.5(4) . . ?
C36 Ir2 C40 77.8(4) . . ?
C36 Ir2 C26 103.0(5) . . ?
C40 Ir2 C26 119.7(5) . . ?
C36 Ir2 C30 129.1(5) . . ?
C40 Ir2 C30 95.1(4) . . ?
C26 Ir2 C30 38.0(4) . . ?
C36 Ir2 C29 165.6(5) . . ?
C40 Ir2 C29 105.4(4) . . ?
C26 Ir2 C29 63.0(5) . . ?
C30 Ir2 C29 37.4(4) . . ?
C36 Ir2 C28 140.7(5) . . ?
C40 Ir2 C28 141.5(5) . . ?
C26 Ir2 C28 61.6(5) . . ?
C30 Ir2 C28 62.0(4) . . ?
C29 Ir2 C28 37.6(4) . . ?
C36 Ir2 C27 110.0(4) . . ?
C40 Ir2 C27 156.5(4) . . ?
C26 Ir2 C27 37.8(4) . . ?
C30 Ir2 C27 62.5(4) . . ?
C29 Ir2 C27 61.7(4) . . ?
C28 Ir2 C27 35.3(4) . . ?
C36 Ir2 I2 88.8(3) . . ?
C40 Ir2 I2 87.8(3) . . ?
C26 Ir2 I2 151.6(3) . . ?
C30 Ir2 I2 141.7(3) . . ?
C29 Ir2 I2 105.2(3) . . ?
C28 Ir2 I2 92.9(3) . . ?
C27 Ir2 I2 114.0(3) . . ?
H1A O1 H1B 107(4) . . ?

loop_
_geom_bond_atom_site_label_1
_geom_bond_atom_site_label_2
_geom_bond_distance
_geom_bond_site_symmetry_2
_geom_bond_publ_flag
C1 C2 1.406(17) . ?
C1 C5 1.425(17) . ?
C1 C10 1.503(16) . ?
C1 Ir1 2.190(11) . ?
C2 C3 1.450(19) . ?
C2 C9 1.48(2) . ?
C2 Ir1 2.249(13) . ?
C3 C4 1.39(2) . ?
C3 C8 1.49(2) . ?
C3 Ir1 2.288(12) . ?
C4 C5 1.44(2) . ?
C4 C7 1.496(19) . ?
C4 Ir1 2.283(11) . ?
C5 C6 1.50(2) . ?
C5 Ir1 2.165(12) . ?
C6 H6A 0.9600 . ?
C6 H6B 0.9600 . ?
C6 H6C 0.9600 . ?
C7 H7A 0.9600 . ?
C7 H7B 0.9600 . ?
C7 H7C 0.9600 . ?
C8 H8A 0.9600 . ?
C8 H8B 0.9600 . ?
C8 H8C 0.9600 . ?
C9 H9A 0.9600 . ?
C9 H9B 0.9600 . ?
C9 H9C 0.9600 . ?
C10 H10A 0.9600 . ?
C10 H10B 0.9600 . ?
C10 H10C 0.9600 . ?
C11 N5 1.360(15) . ?
C11 N4 1.369(14) . ?
C11 Ir1 2.003(13) . ?
C12 C13 1.338(19) . ?
C12 N5 1.403(16) . ?
C12 H12 0.9300 . ?
C13 N4 1.375(16) . ?
C13 H13 0.9300 . ?
C14 C19 1.376(16) . ?
C14 N4 1.398(15) . ?
C14 C15 1.413(16) . ?
C15 C16 1.377(16) . ?
C15 Ir1 2.057(11) . ?
C16 C17 1.377(16) . ?
C16 H16 0.9300 . ?
C17 C18 1.393(19) . ?
C17 N3 1.434(17) . ?
C18 C19 1.382(19) . ?
C18 H18 0.9300 . ?
C19 H19 0.9300 . ?
C22 C23 1.495(19) . ?
C22 N1 1.509(18) . ?
C22 H22A 0.9700 . ?
C22 H22B 0.9700 . ?
C23 H23A 0.9600 . ?
C23 H23B 0.9600 . ?
C23 H23C 0.9600 . ?
C22' N1 1.47(2) . ?
C22' C23' 1.52(2) . ?
C22' H22C 0.9700 . ?
C22' H22D 0.9700 . ?
C23' H23D 0.9600 . ?
C23' H23E 0.9600 . ?
C23' H23F 0.9600 . ?
C24 N5 1.428(16) . ?
C24 C25 1.53(2) . ?
C24 H24A 0.9700 . ?
C24 H24B 0.9700 . ?
C25 H25A 0.9600 . ?
C25 H25B 0.9600 . ?
C25 H25C 0.9600 . ?
C26 C30 1.421(16) . ?
C26 C27 1.455(17) . ?
C26 C35 1.507(18) . ?
C26 Ir2 2.171(11) . ?
C27 C28 1.389(18) . ?
C27 C34 1.465(17) . ?
C27 Ir2 2.303(10) . ?
C28 C29 1.451(17) . ?
C28 C33 1.485(18) . ?
C28 Ir2 2.277(12) . ?
C29 C30 1.415(17) . ?
C29 C32 1.480(18) . ?
C29 Ir2 2.225(12) . ?
C30 C31 1.512(16) . ?
C30 Ir2 2.192(11) . ?
C31 H31A 0.9600 . ?
C31 H31B 0.9600 . ?
C31 H31C 0.9600 . ?
C32 H32A 0.9600 . ?
C32 H32B 0.9600 . ?
C32 H32C 0.9600 . ?
C33 H33A 0.9600 . ?
C33 H33B 0.9600 . ?
C33 H33C 0.9600 . ?
C34 H34A 0.9600 . ?
C34 H34B 0.9600 . ?
C34 H34C 0.9600 . ?
C35 H35A 0.9600 . ?
C35 H35B 0.9600 . ?
C35 H35C 0.9600 . ?
C36 N9 1.361(14) . ?
C36 N10 1.366(15) . ?
C36 Ir2 1.992(13) . ?
C37 C38 1.313(18) . ?
C37 N9 1.387(16) . ?
C37 H37 0.9300 . ?
C38 N10 1.394(16) . ?
C38 H38 0.9300 . ?
C39 N9 1.394(15) . ?
C39 C40 1.404(16) . ?
C39 C44 1.409(16) . ?
C40 C41 1.382(15) . ?
C40 Ir2 2.056(10) . ?
C41 C42 1.397(15) . ?
C41 H41 0.9300 . ?
C42 C43 1.388(18) . ?
C42 N8 1.431(15) . ?
C43 C44 1.371(19) . ?
C43 H43 0.9300 . ?
C44 H44 0.9300 . ?
C45 N8 1.353(15) . ?
C45 C46 1.367(19) . ?
C45 H45 0.9300 . ?
C46 N6 1.336(16) . ?
C46 H46 0.9300 . ?
C47 C48 1.46(2) . ?
C47 N6 1.468(19) . ?
C47 H47A 0.9700 . ?
C47 H47B 0.9700 . ?
C48 H48A 0.9600 . ?
C48 H48B 0.9600 . ?
C48 H48C 0.9600 . ?
C49 N10 1.433(14) . ?
C49 C50 1.51(2) . ?
C49 H49A 0.9700 . ?
C49 H49B 0.9700 . ?
C50 H50A 0.9600 . ?
C50 H50B 0.9600 . ?
C50 H50C 0.9600 . ?
N1 C21 1.32(2) . ?
N1 N2 1.326(18) . ?
N2 N3 1.31(2) . ?
N3 C20 1.354(19) . ?
C20 C21 1.31(3) . ?
C20 H20 0.9300 . ?
C21 H21 0.9300 . ?
N6 N7 1.337(14) . ?
N7 N8 1.302(15) . ?
I1 Ir1 2.6908(9) . ?
I2 Ir2 2.6921(9) . ?
O1 H1A 0.85(2) . ?
O1 H1B 0.85(2) . ?

loop_
_geom_hbond_atom_site_label_D
_geom_hbond_atom_site_label_H
_geom_hbond_atom_site_label_A
_geom_hbond_distance_DH
_geom_hbond_distance_HA
_geom_hbond_distance_DA
_geom_hbond_angle_DHA
_geom_hbond_site_symmetry_A
C22' H22C I3 0.97 3.27 4.05(9) 138.5 1_565
C22' H22D I3 0.97 3.20 3.97(6) 138.2 2_656
C37 H37 I4 0.93 3.05 3.958(13) 167.5 2_566
C38 H38 I1 0.93 3.27 4.078(14) 145.9 .
C44 H44 I4 0.93 3.09 4.017(14) 178.8 2_566
C45 H45 I3 0.93 3.15 4.069(15) 171.4 2_656
C46 H46 I4 0.93 3.21 4.007(13) 144.6 1_645
C47 H47B I4 0.97 3.11 4.038(16) 160.2 1_645
C21 H21 I3 0.93 3.10 3.922(17) 148.2 2_656
O1 H1A I3 0.85(2) 3.13(19) 3.822(19) 140(25) 1_565

loop_
_geom_torsion_atom_site_label_1
_geom_torsion_atom_site_label_2
_geom_torsion_atom_site_label_3
_geom_torsion_atom_site_label_4
_geom_torsion
_geom_torsion_site_symmetry_1
_geom_torsion_site_symmetry_2
_geom_torsion_site_symmetry_3
_geom_torsion_site_symmetry_4
_geom_torsion_publ_flag
C5 C1 C2 C3 -1.7(14) . . . . ?
C10 C1 C2 C3 171.0(12) . . . . ?
Ir1 C1 C2 C3 -63.4(9) . . . . ?
C5 C1 C2 C9 -179.0(13) . . . . ?
C10 C1 C2 C9 -6(2) . . . . ?
Ir1 C1 C2 C9 119.3(14) . . . . ?
C5 C1 C2 Ir1 61.7(8) . . . . ?
C10 C1 C2 Ir1 -125.6(12) . . . . ?
C1 C2 C3 C4 -0.9(14) . . . . ?
C9 C2 C3 C4 176.5(12) . . . . ?
Ir1 C2 C3 C4 -62.0(9) . . . . ?
C1 C2 C3 C8 -176.0(13) . . . . ?
C9 C2 C3 C8 1(2) . . . . ?
Ir1 C2 C3 C8 122.9(14) . . . . ?
C1 C2 C3 Ir1 61.1(8) . . . . ?
C9 C2 C3 Ir1 -121.4(13) . . . . ?
C2 C3 C4 C5 3.1(15) . . . . ?
C8 C3 C4 C5 178.2(13) . . . . ?
Ir1 C3 C4 C5 -57.5(8) . . . . ?
C2 C3 C4 C7 -167.3(13) . . . . ?
C8 C3 C4 C7 8(2) . . . . ?
Ir1 C3 C4 C7 132.0(14) . . . . ?
C2 C3 C4 Ir1 60.6(9) . . . . ?
C8 C3 C4 Ir1 -124.3(14) . . . . ?
C2 C1 C5 C4 3.6(13) . . . . ?
C10 C1 C5 C4 -169.1(12) . . . . ?
Ir1 C1 C5 C4 67.8(8) . . . . ?
C2 C1 C5 C6 172.0(13) . . . . ?
C10 C1 C5 C6 -1(2) . . . . ?
Ir1 C1 C5 C6 -123.8(14) . . . . ?
C2 C1 C5 Ir1 -64.2(8) . . . . ?
C10 C1 C5 Ir1 123.1(12) . . . . ?
C3 C4 C5 C1 -4.1(14) . . . . ?
C7 C4 C5 C1 166.4(12) . . . . ?
Ir1 C4 C5 C1 -65.3(8) . . . . ?
C3 C4 C5 C6 -172.7(13) . . . . ?
C7 C4 C5 C6 -2(2) . . . . ?
Ir1 C4 C5 C6 126.1(14) . . . . ?
C3 C4 C5 Ir1 61.1(9) . . . . ?
C7 C4 C5 Ir1 -128.4(13) . . . . ?
N5 C12 C13 N4 -0.2(16) . . . . ?
C19 C14 C15 C16 0.9(17) . . . . ?
N4 C14 C15 C16 -179.6(10) . . . . ?
C19 C14 C15 Ir1 -179.2(9) . . . . ?
N4 C14 C15 Ir1 0.2(13) . . . . ?
C14 C15 C16 C17 2.1(17) . . . . ?
Ir1 C15 C16 C17 -177.8(9) . . . . ?
C15 C16 C17 C18 -3.8(19) . . . . ?
C15 C16 C17 N3 175.5(11) . . . . ?
C16 C17 C18 C19 2(2) . . . . ?
N3 C17 C18 C19 -177.0(12) . . . . ?
N4 C14 C19 C18 178.3(12) . . . . ?
C15 C14 C19 C18 -2.4(19) . . . . ?
C17 C18 C19 C14 0.7(19) . . . . ?
C30 C26 C27 C28 -4.8(13) . . . . ?
C35 C26 C27 C28 -175.2(12) . . . . ?
Ir2 C26 C27 C28 60.2(8) . . . . ?
C30 C26 C27 C34 167.0(12) . . . . ?
C35 C26 C27 C34 -3(2) . . . . ?
Ir2 C26 C27 C34 -127.9(13) . . . . ?
C30 C26 C27 Ir2 -65.0(8) . . . . ?
C35 C26 C27 Ir2 124.6(12) . . . . ?
C26 C27 C28 C29 3.1(13) . . . . ?
C34 C27 C28 C29 -168.6(13) . . . . ?
Ir2 C27 C28 C29 60.0(8) . . . . ?
C26 C27 C28 C33 176.6(13) . . . . ?
C34 C27 C28 C33 5(2) . . . . ?
Ir2 C27 C28 C33 -126.5(14) . . . . ?
C26 C27 C28 Ir2 -56.9(8) . . . . ?
C34 C27 C28 Ir2 131.4(14) . . . . ?
C27 C28 C29 C30 -0.2(14) . . . . ?
C33 C28 C29 C30 -174.0(12) . . . . ?
Ir2 C28 C29 C30 62.3(8) . . . . ?
C27 C28 C29 C32 173.1(12) . . . . ?
C33 C28 C29 C32 -1(2) . . . . ?
Ir2 C28 C29 C32 -124.4(12) . . . . ?
C27 C28 C29 Ir2 -62.6(9) . . . . ?
C33 C28 C29 Ir2 123.7(13) . . . . ?
C28 C29 C30 C26 -2.8(13) . . . . ?
C32 C29 C30 C26 -176.0(11) . . . . ?
Ir2 C29 C30 C26 61.5(8) . . . . ?
C28 C29 C30 C31 170.9(12) . . . . ?
C32 C29 C30 C31 -2.3(19) . . . . ?
Ir2 C29 C30 C31 -124.8(12) . . . . ?
C28 C29 C30 Ir2 -64.4(8) . . . . ?
C32 C29 C30 Ir2 122.4(12) . . . . ?
C27 C26 C30 C29 4.7(13) . . . . ?
C35 C26 C30 C29 174.9(11) . . . . ?
Ir2 C26 C30 C29 -63.1(8) . . . . ?
C27 C26 C30 C31 -169.0(11) . . . . ?
C35 C26 C30 C31 1.1(19) . . . . ?
Ir2 C26 C30 C31 123.2(12) . . . . ?
C27 C26 C30 Ir2 67.8(8) . . . . ?
C35 C26 C30 Ir2 -122.0(12) . . . . ?
N9 C37 C38 N10 -1.3(17) . . . . ?
N9 C39 C40 C41 -179.0(11) . . . . ?
C44 C39 C40 C41 1(2) . . . . ?
N9 C39 C40 Ir2 -0.1(15) . . . . ?
C44 C39 C40 Ir2 -179.7(12) . . . . ?
C39 C40 C41 C42 0.9(18) . . . . ?
Ir2 C40 C41 C42 -177.8(10) . . . . ?
C40 C41 C42 C43 -3(2) . . . . ?
C40 C41 C42 N8 175.1(12) . . . . ?
C41 C42 C43 C44 3(2) . . . . ?
N8 C42 C43 C44 -175.4(15) . . . . ?
C42 C43 C44 C39 0(2) . . . . ?
N9 C39 C44 C43 178.7(14) . . . . ?
C40 C39 C44 C43 -2(2) . . . . ?
N8 C45 C46 N6 0.4(15) . . . . ?
C23' C22' N1 C21 179(5) . . . . ?
C23' C22' N1 N2 38(7) . . . . ?
C23 C22 N1 C21 91(3) . . . . ?
C23 C22 N1 N2 -101(2) . . . . ?
C21 N1 N2 N3 0(2) . . . . ?
C22' N1 N2 N3 144(4) . . . . ?
C22 N1 N2 N3 -170.6(17) . . . . ?
N1 N2 N3 C20 2(2) . . . . ?
N1 N2 N3 C17 -178.1(14) . . . . ?
C16 C17 N3 N2 4(2) . . . . ?
C18 C17 N3 N2 -177.0(15) . . . . ?
C16 C17 N3 C20 -175.8(15) . . . . ?
C18 C17 N3 C20 4(2) . . . . ?
N2 N3 C20 C21 -2(2) . . . . ?
C17 N3 C20 C21 177.2(15) . . . . ?
N3 C20 C21 N1 2(2) . . . . ?
N2 N1 C21 C20 -1(3) . . . . ?
C22' N1 C21 C20 -147(4) . . . . ?
C22 N1 C21 C20 167(2) . . . . ?
N5 C11 N4 C13 1.8(14) . . . . ?
Ir1 C11 N4 C13 -175.9(9) . . . . ?
N5 C11 N4 C14 -176.5(10) . . . . ?
Ir1 C11 N4 C14 5.8(13) . . . . ?
C12 C13 N4 C11 -1.0(15) . . . . ?
C12 C13 N4 C14 176.9(13) . . . . ?
C19 C14 N4 C11 175.7(11) . . . . ?
C15 C14 N4 C11 -3.8(15) . . . . ?
C19 C14 N4 C13 -2(2) . . . . ?
C15 C14 N4 C13 178.4(13) . . . . ?
N4 C11 N5 C12 -1.9(14) . . . . ?
Ir1 C11 N5 C12 175.1(11) . . . . ?
N4 C11 N5 C24 169.3(13) . . . . ?
Ir1 C11 N5 C24 -14(2) . . . . ?
C13 C12 N5 C11 1.4(16) . . . . ?
C13 C12 N5 C24 -170.0(14) . . . . ?
C25 C24 N5 C11 -107.0(16) . . . . ?
C25 C24 N5 C12 63(2) . . . . ?
C45 C46 N6 N7 1.4(16) . . . . ?
C45 C46 N6 C47 174.8(15) . . . . ?
C48 C47 N6 C46 117.3(18) . . . . ?
C48 C47 N6 N7 -70(2) . . . . ?
C46 N6 N7 N8 -2.7(15) . . . . ?
C47 N6 N7 N8 -176.6(13) . . . . ?
N6 N7 N8 C45 2.9(14) . . . . ?
N6 N7 N8 C42 178.8(10) . . . . ?
C46 C45 N8 N7 -2.2(15) . . . . ?
C46 C45 N8 C42 -177.7(12) . . . . ?
C43 C42 N8 N7 -136.5(14) . . . . ?
C41 C42 N8 N7 45.4(18) . . . . ?
C43 C42 N8 C45 39(2) . . . . ?
C41 C42 N8 C45 -139.3(14) . . . . ?
N10 C36 N9 C37 -0.1(14) . . . . ?
Ir2 C36 N9 C37 -177.5(9) . . . . ?
N10 C36 N9 C39 -178.3(11) . . . . ?
Ir2 C36 N9 C39 4.3(15) . . . . ?
C38 C37 N9 C36 0.9(17) . . . . ?
C38 C37 N9 C39 178.7(14) . . . . ?
C40 C39 N9 C36 -2.6(17) . . . . ?
C44 C39 N9 C36 177.1(13) . . . . ?
C40 C39 N9 C37 179.7(14) . . . . ?
C44 C39 N9 C37 -1(2) . . . . ?
N9 C36 N10 C38 -0.7(14) . . . . ?
Ir2 C36 N10 C38 175.9(11) . . . . ?
N9 C36 N10 C49 169.7(12) . . . . ?
Ir2 C36 N10 C49 -14(2) . . . . ?
C37 C38 N10 C36 1.3(17) . . . . ?
C37 C38 N10 C49 -169.1(14) . . . . ?
C50 C49 N10 C36 -110.1(16) . . . . ?
C50 C49 N10 C38 59(2) . . . . ?
